data_4123833
loop_
_publ_author_name
'MacLeod, Michelle J.'
'Johnson, Jeremiah A.'

_publ_section_title
;
 PEGylated N-Heterocyclic Carbene Anchors Designed To Stabilize Gold
 Nanoparticles in Biologically Relevant Media.
;
_journal_issue 25
_journal_name_full 'Journal of the American Chemical Society'
_journal_page_first 7974
_journal_page_last 7977
_journal_paper_doi 10.1021/jacs.5b02452
_journal_volume 137
_journal_year 2015
_chemical_formula_sum 'C14 H23 Au Cl N5 O3'
_chemical_formula_weight 541.79
_space_group_crystal_system triclinic
_space_group_IT_number 2
_space_group_name_Hall '-P 1'
_space_group_name_H-M_alt 'P -1'
_symmetry_space_group_name_Hall '-P 1'
_symmetry_space_group_name_H-M 'P -1'
_atom_sites_solution_hydrogens geom
_atom_sites_solution_primary direct
_atom_sites_solution_secondary difmap
_audit_creation_method SHELXL-2014/6
_cell_angle_alpha 85.0988(18)
_cell_angle_beta 79.0498(18)
_cell_angle_gamma 68.9663(18)
_cell_formula_units_Z 2
_cell_length_a 7.4262(5)
_cell_length_b 7.6495(5)
_cell_length_c 16.8263(11)
_cell_measurement_reflns_used 9195
_cell_measurement_temperature 100(2)
_cell_measurement_theta_max 31.35
_cell_measurement_theta_min 2.47
_cell_volume 875.76(10)
_computing_cell_refinement 'SAINT 7.46A (Bruker-AXS, 2011)'
_computing_data_collection 'APEX2 v2011.4.0 (Bruker-AXS, 2011)'
_computing_data_reduction 'SAINT 7.46A (Bruker-AXS, 2011)'
_computing_molecular_graphics 'Bruker SHELXTL'
_computing_publication_material 'Bruker SHELXTL'
_computing_structure_refinement 'SHELXL-2014/6 (Sheldrick, 2014)'
_computing_structure_solution 'SHELXS-97 (Sheldrick, 2008)'
_diffrn_ambient_temperature 100(2)
_diffrn_detector_area_resol_mean 8.3
_diffrn_measured_fraction_theta_full 0.988
_diffrn_measured_fraction_theta_max 0.976
_diffrn_measurement_device_type 'Bruker Smart APEX2 CCD'
_diffrn_measurement_method '\f and \w scans'
_diffrn_radiation_type MoK\a
_diffrn_radiation_wavelength 0.71073
_diffrn_reflns_av_R_equivalents 0.0419
_diffrn_reflns_av_unetI/netI 0.0239
_diffrn_reflns_laue_measured_fraction_full 0.988
_diffrn_reflns_laue_measured_fraction_max 0.976
_diffrn_reflns_limit_h_max 10
_diffrn_reflns_limit_h_min -10
_diffrn_reflns_limit_k_max 11
_diffrn_reflns_limit_k_min -11
_diffrn_reflns_limit_l_max 24
_diffrn_reflns_limit_l_min -24
_diffrn_reflns_number 49065
_diffrn_reflns_point_group_measured_fraction_full 0.988
_diffrn_reflns_point_group_measured_fraction_max 0.976
_diffrn_reflns_theta_full 25.242
_diffrn_reflns_theta_max 30.998
_diffrn_reflns_theta_min 2.466
_diffrn_source 'I\mS micro-focus sealed tube, multilayer optics'
_exptl_absorpt_coefficient_mu 8.575
_exptl_absorpt_correction_T_max 0.1740
_exptl_absorpt_correction_T_min 0.1057
_exptl_absorpt_correction_type multi-scan
_exptl_absorpt_process_details 'SADABS (Sheldrick, 2009)'
_exptl_crystal_colour colourless
_exptl_crystal_density_diffrn 2.055
_exptl_crystal_density_method 'not measured'
_exptl_crystal_description plate
_exptl_crystal_F_000 524
_exptl_crystal_size_max 0.150
_exptl_crystal_size_mid 0.140
_exptl_crystal_size_min 0.010
_refine_diff_density_max 1.945
_refine_diff_density_min -1.285
_refine_diff_density_rms 0.122
_refine_ls_extinction_method none
_refine_ls_goodness_of_fit_ref 1.042
_refine_ls_hydrogen_treatment constr
_refine_ls_matrix_type full
_refine_ls_number_parameters 220
_refine_ls_number_reflns 5445
_refine_ls_number_restraints 0
_refine_ls_restrained_S_all 1.042
_refine_ls_R_factor_all 0.0254
_refine_ls_R_factor_gt 0.0220
_refine_ls_shift/su_max 0.002
_refine_ls_shift/su_mean 0.000
_refine_ls_structure_factor_coef Fsqd
_refine_ls_weighting_details 'w=1/[\s^2^(Fo^2^)+(0.0293P)^2^+0.8401P] where P=(Fo^2^+2Fc^2^)/3'
_refine_ls_weighting_scheme calc
_refine_ls_wR_factor_gt 0.0537
_refine_ls_wR_factor_ref 0.0551
_reflns_Friedel_coverage 0.000
_reflns_number_gt 4998
_reflns_number_total 5445
_reflns_threshold_expression 'I > 2\s(I)'
_cod_data_source_file ja5b02452_si_002.cif
_cod_data_source_block x15020
_cod_depositor_comments 'Adding full bibliography for 4123833.cif.'
_cod_database_code 4123833
_shelx_space_group_comment
; 
The symmetry employed for this shelxl refinement is uniquely defined 
by the following loop, which should always be used as a source of 
symmetry information in preference to the above space-group names. 
They are only intended as comments. 
;
_shelx_estimated_absorpt_t_min 0.359
_shelx_estimated_absorpt_t_max 0.919
_shelxl_version_number 2014/6

loop_
_space_group_symop_operation_xyz
'x, y, z'
'-x, -y, -z'

loop_
_atom_site_label
_atom_site_type_symbol
_atom_site_fract_x
_atom_site_fract_y
_atom_site_fract_z
_atom_site_U_iso_or_equiv
_atom_site_adp_type
_atom_site_occupancy
_atom_site_site_symmetry_order
_atom_site_calc_flag
_atom_site_refinement_flags_posn
_atom_site_refinement_flags_adp
Cl1 Cl 0.93588(12) -0.11110(11) 0.26841(4) 0.03264(15) Uani 1 1 d . .
Au1 Au 0.82818(2) 0.15311(2) 0.34478(2) 0.02470(4) Uani 1 1 d . .
O1 O 0.5548(3) 0.5481(3) 0.83507(12) 0.0286(4) Uani 1 1 d . .
O2 O 0.4048(3) 0.2890(3) 0.93470(13) 0.0321(4) Uani 1 1 d . .
O3 O 0.0937(3) 0.2059(4) 1.05330(14) 0.0366(5) Uani 1 1 d . .
N1 N 0.7738(3) 0.4022(3) 0.48321(14) 0.0230(4) Uani 1 1 d . .
N2 N 0.6796(3) 0.5629(3) 0.37779(14) 0.0244(4) Uani 1 1 d . .
N3 N 0.6601(4) 0.8532(4) 0.58583(16) 0.0297(5) Uani 1 1 d . .
N4 N 0.6748(4) 0.8909(4) 0.65858(15) 0.0301(5) Uani 1 1 d . .
N5 N 0.7488(3) 0.7267(4) 0.69675(15) 0.0262(5) Uani 1 1 d . .
C1 C 0.7499(4) 0.3875(4) 0.40697(17) 0.0239(5) Uani 1 1 d . .
C2 C 0.7187(4) 0.5910(4) 0.50155(16) 0.0232(5) Uani 1 1 d . .
C3 C 0.6591(4) 0.6911(4) 0.43459(17) 0.0254(5) Uani 1 1 d . .
H3 H 0.6124 0.8237 0.4282 0.030 Uiso 1 1 calc R U
C4 C 0.8435(4) 0.2437(4) 0.53772(17) 0.0266(5) Uani 1 1 d . .
H4A H 0.8484 0.1292 0.5139 0.040 Uiso 1 1 calc R U
H4B H 0.7541 0.2649 0.5898 0.040 Uiso 1 1 calc R U
H4C H 0.9748 0.2305 0.5461 0.040 Uiso 1 1 calc R U
C5 C 0.6314(4) 0.6147(5) 0.29682(17) 0.0305(6) Uani 1 1 d . .
H5A H 0.7490 0.6155 0.2589 0.046 Uiso 1 1 calc R U
H5B H 0.5304 0.7397 0.2978 0.046 Uiso 1 1 calc R U
H5C H 0.5825 0.5236 0.2794 0.046 Uiso 1 1 calc R U
C6 C 0.7236(4) 0.6638(4) 0.57768(16) 0.0237(5) Uani 1 1 d . .
C7 C 0.7827(4) 0.5803(4) 0.64923(17) 0.0261(5) Uani 1 1 d . .
H7 H 0.8349 0.4504 0.6620 0.031 Uiso 1 1 calc R U
C8 C 0.7712(4) 0.7239(5) 0.78155(17) 0.0306(6) Uani 1 1 d . .
H8A H 0.7972 0.8372 0.7922 0.037 Uiso 1 1 calc R U
H8B H 0.8847 0.6129 0.7920 0.037 Uiso 1 1 calc R U
C9 C 0.5886(5) 0.7178(5) 0.83823(18) 0.0313(6) Uani 1 1 d . .
H9A H 0.6006 0.7356 0.8943 0.038 Uiso 1 1 calc R U
H9B H 0.4741 0.8232 0.8242 0.038 Uiso 1 1 calc R U
C10 C 0.6652(4) 0.4014(5) 0.88394(17) 0.0307(6) Uani 1 1 d . .
H10A H 0.6475 0.4468 0.9392 0.037 Uiso 1 1 calc R U
H10B H 0.8062 0.3616 0.8604 0.037 Uiso 1 1 calc R U
C11 C 0.5958(4) 0.2391(5) 0.88742(18) 0.0315(6) Uani 1 1 d . .
H11A H 0.5926 0.2071 0.8320 0.038 Uiso 1 1 calc R U
H11B H 0.6865 0.1282 0.9120 0.038 Uiso 1 1 calc R U
C12 C 0.3125(5) 0.1606(5) 0.92596(19) 0.0330(6) Uani 1 1 d . .
H12A H 0.3836 0.0372 0.9491 0.040 Uiso 1 1 calc R U
H12B H 0.3172 0.1447 0.8677 0.040 Uiso 1 1 calc R U
C13 C 0.1038(5) 0.2289(5) 0.96802(19) 0.0335(6) Uani 1 1 d . .
H13A H 0.0407 0.3629 0.9542 0.040 Uiso 1 1 calc R U
H13B H 0.0320 0.1577 0.9493 0.040 Uiso 1 1 calc R U
C14 C -0.1043(5) 0.2564(5) 1.0934(2) 0.0369(7) Uani 1 1 d . .
H14A H -0.1742 0.3894 1.0830 0.055 Uiso 1 1 calc R U
H14B H -0.1077 0.2335 1.1517 0.055 Uiso 1 1 calc R U
H14C H -0.1673 0.1809 1.0729 0.055 Uiso 1 1 calc R U

loop_
_atom_site_aniso_label
_atom_site_aniso_U_11
_atom_site_aniso_U_22
_atom_site_aniso_U_33
_atom_site_aniso_U_23
_atom_site_aniso_U_13
_atom_site_aniso_U_12
Cl1 0.0441(4) 0.0258(3) 0.0281(3) -0.0026(3) -0.0048(3) -0.0127(3)
Au1 0.02805(5) 0.02416(6) 0.02293(5) 0.00082(4) -0.00459(3) -0.01055(4)
O1 0.0304(9) 0.0293(11) 0.0258(9) 0.0006(8) -0.0072(7) -0.0090(8)
O2 0.0357(11) 0.0292(11) 0.0296(10) -0.0038(9) -0.0028(8) -0.0099(8)
O3 0.0316(10) 0.0417(14) 0.0325(11) 0.0056(10) -0.0087(8) -0.0080(9)
N1 0.0247(10) 0.0211(11) 0.0234(10) 0.0019(9) -0.0045(8) -0.0085(8)
N2 0.0273(10) 0.0235(11) 0.0231(10) 0.0029(9) -0.0072(8) -0.0092(9)
N3 0.0340(12) 0.0228(12) 0.0318(12) 0.0003(10) -0.0098(10) -0.0075(9)
N4 0.0337(12) 0.0247(12) 0.0308(12) 0.0003(10) -0.0083(10) -0.0077(9)
N5 0.0279(11) 0.0259(12) 0.0255(11) -0.0019(9) -0.0036(8) -0.0103(9)
C1 0.0234(11) 0.0275(14) 0.0250(12) 0.0040(10) -0.0071(9) -0.0136(10)
C2 0.0211(10) 0.0216(12) 0.0259(12) 0.0009(10) -0.0036(9) -0.0069(9)
C3 0.0283(12) 0.0220(13) 0.0267(12) 0.0012(10) -0.0062(10) -0.0092(10)
C4 0.0303(12) 0.0216(13) 0.0254(12) 0.0031(10) -0.0065(10) -0.0060(10)
C5 0.0371(14) 0.0313(15) 0.0245(12) 0.0041(11) -0.0110(11) -0.0117(12)
C6 0.0234(11) 0.0225(13) 0.0249(12) 0.0004(10) -0.0034(9) -0.0081(9)
C7 0.0282(12) 0.0248(13) 0.0247(12) -0.0007(11) -0.0043(9) -0.0088(10)
C8 0.0354(14) 0.0346(16) 0.0248(12) -0.0030(12) -0.0062(10) -0.0148(12)
C9 0.0369(14) 0.0307(15) 0.0252(13) -0.0039(12) -0.0018(11) -0.0114(12)
C10 0.0281(12) 0.0365(16) 0.0237(12) 0.0009(12) -0.0059(10) -0.0065(11)
C11 0.0333(14) 0.0305(15) 0.0255(13) 0.0026(12) -0.0068(10) -0.0046(11)
C12 0.0423(16) 0.0271(15) 0.0294(14) -0.0002(12) -0.0103(12) -0.0100(12)
C13 0.0386(15) 0.0304(16) 0.0334(15) 0.0050(13) -0.0150(12) -0.0111(12)
C14 0.0314(14) 0.0358(18) 0.0417(17) 0.0057(14) -0.0071(12) -0.0109(12)

loop_
_atom_type_symbol
_atom_type_description
_atom_type_scat_dispersion_real
_atom_type_scat_dispersion_imag
_atom_type_scat_source
C C 0.0033 0.0016 'International Tables Vol C Tables 4.2.6.8 and 6.1.1.4'
H H 0.0000 0.0000 'International Tables Vol C Tables 4.2.6.8 and 6.1.1.4'
N N 0.0061 0.0033 'International Tables Vol C Tables 4.2.6.8 and 6.1.1.4'
O O 0.0106 0.0060 'International Tables Vol C Tables 4.2.6.8 and 6.1.1.4'
Cl Cl 0.1484 0.1585 'International Tables Vol C Tables 4.2.6.8 and 6.1.1.4'
Au Au -2.0133 8.8022 'International Tables Vol C Tables 4.2.6.8 and 6.1.1.4'

loop_
_geom_angle_atom_site_label_1
_geom_angle_atom_site_label_2
_geom_angle_atom_site_label_3
_geom_angle
C1 Au1 Cl1 176.08(8)
C9 O1 C10 113.1(2)
C12 O2 C11 111.9(2)
C13 O3 C14 110.8(2)
C1 N1 C2 109.7(2)
C1 N1 C4 124.4(2)
C2 N1 C4 125.9(2)
C1 N2 C3 110.9(2)
C1 N2 C5 125.5(2)
C3 N2 C5 123.6(2)
N4 N3 C6 109.2(2)
N3 N4 N5 107.1(2)
N4 N5 C7 111.6(2)
N4 N5 C8 119.6(2)
C7 N5 C8 128.6(3)
N2 C1 N1 106.4(2)
N2 C1 Au1 126.0(2)
N1 C1 Au1 127.3(2)
C3 C2 N1 106.5(2)
C3 C2 C6 127.3(3)
N1 C2 C6 126.2(2)
C2 C3 N2 106.6(2)
C2 C3 H3 126.7
N2 C3 H3 126.7
N1 C4 H4A 109.5
N1 C4 H4B 109.5
H4A C4 H4B 109.5
N1 C4 H4C 109.5
H4A C4 H4C 109.5
H4B C4 H4C 109.5
N2 C5 H5A 109.5
N2 C5 H5B 109.5
H5A C5 H5B 109.5
N2 C5 H5C 109.5
H5A C5 H5C 109.5
H5B C5 H5C 109.5
N3 C6 C7 108.1(2)
N3 C6 C2 118.4(2)
C7 C6 C2 133.5(3)
N5 C7 C6 103.9(3)
N5 C7 H7 128.0
C6 C7 H7 128.0
N5 C8 C9 111.1(2)
N5 C8 H8A 109.4
C9 C8 H8A 109.4
N5 C8 H8B 109.4
C9 C8 H8B 109.4
H8A C8 H8B 108.0
O1 C9 C8 113.3(2)
O1 C9 H9A 108.9
C8 C9 H9A 108.9
O1 C9 H9B 108.9
C8 C9 H9B 108.9
H9A C9 H9B 107.7
O1 C10 C11 109.0(2)
O1 C10 H10A 109.9
C11 C10 H10A 109.9
O1 C10 H10B 109.9
C11 C10 H10B 109.9
H10A C10 H10B 108.3
O2 C11 C10 108.9(2)
O2 C11 H11A 109.9
C10 C11 H11A 109.9
O2 C11 H11B 109.9
C10 C11 H11B 109.9
H11A C11 H11B 108.3
O2 C12 C13 110.7(3)
O2 C12 H12A 109.5
C13 C12 H12A 109.5
O2 C12 H12B 109.5
C13 C12 H12B 109.5
H12A C12 H12B 108.1
O3 C13 C12 110.5(2)
O3 C13 H13A 109.6
C12 C13 H13A 109.6
O3 C13 H13B 109.6
C12 C13 H13B 109.6
H13A C13 H13B 108.1
O3 C14 H14A 109.5
O3 C14 H14B 109.5
H14A C14 H14B 109.5
O3 C14 H14C 109.5
H14A C14 H14C 109.5
H14B C14 H14C 109.5

loop_
_geom_bond_atom_site_label_1
_geom_bond_atom_site_label_2
_geom_bond_distance
Cl1 Au1 2.2954(7)
Au1 C1 1.997(3)
O1 C9 1.415(4)
O1 C10 1.430(4)
O2 C12 1.415(4)
O2 C11 1.423(4)
O3 C13 1.422(4)
O3 C14 1.423(4)
N1 C1 1.347(3)
N1 C2 1.398(4)
N1 C4 1.455(4)
N2 C1 1.340(4)
N2 C3 1.377(4)
N2 C5 1.460(4)
N3 N4 1.314(3)
N3 C6 1.364(4)
N4 N5 1.339(4)
N5 C7 1.353(4)
N5 C8 1.465(4)
C2 C3 1.360(4)
C2 C6 1.451(4)
C3 H3 0.9500
C4 H4A 0.9800
C4 H4B 0.9800
C4 H4C 0.9800
C5 H5A 0.9800
C5 H5B 0.9800
C5 H5C 0.9800
C6 C7 1.385(4)
C7 H7 0.9500
C8 C9 1.515(4)
C8 H8A 0.9900
C8 H8B 0.9900
C9 H9A 0.9900
C9 H9B 0.9900
C10 C11 1.499(5)
C10 H10A 0.9900
C10 H10B 0.9900
C11 H11A 0.9900
C11 H11B 0.9900
C12 C13 1.497(5)
C12 H12A 0.9900
C12 H12B 0.9900
C13 H13A 0.9900
C13 H13B 0.9900
C14 H14A 0.9800
C14 H14B 0.9800
C14 H14C 0.9800
